data_8102517
loop_
_publ_author_name
'Dao-Cheng Xia'
'Wan-Cheng Li'
'Ji-Huan Yao'
'Shuai Shi'

_publ_section_title
;
 Crystal structure of
 tetraaqua-bis(dipyrido[3,2-a:2',3'-c]phenazine)-(biphenylethene-4,4'-dicarboxylato)dicobalt(II)
 biphenylethene-4,4'-dicarboxylate --- water (1:6),
 [Co2(H2O)4(C18H10N4)2(C16H10O4)][C16H10O4] &#x00B7; 6H2O
;
_journal_issue 4
_journal_name_full 'Zeitschrift f\"ur Kristallographie - New Crystal Structures'
_journal_page_first 528
_journal_volume 224
_journal_year 2009
_chemical_formula_moiety 'C52 H38 Co2 N8 O8, C16 H10 O4, 2(H2 O), 4(O)'
_chemical_formula_sum 'C68 H60 Co2 N8 O18'
_chemical_formula_weight 1395.10
_chemical_name_systematic
;
[Diaqua[bis[dipyrido[3,2-a:2',3'-c]phenazine]
cobalt(II)-biphenylethene-4,4'-dicarboxylato)]] 
[biphenylethene-4,4'-dicarboxylato] three-water solvent
;
_space_group_IT_number 2
_symmetry_cell_setting triclinic
_symmetry_space_group_name_Hall '-P 1'
_symmetry_space_group_name_H-M 'P -1'
_atom_sites_solution_hydrogens geom
_atom_sites_solution_primary direct
_atom_sites_solution_secondary difmap
_audit_creation_method SHELXL-97
_cell_angle_alpha 83.889(5)
_cell_angle_beta 83.626(5)
_cell_angle_gamma 78.785(5)
_cell_formula_units_Z 1
_cell_length_a 7.299(5)
_cell_length_b 13.865(5)
_cell_length_c 15.840(5)
_cell_measurement_reflns_used 6303
_cell_measurement_temperature 293(2)
_cell_measurement_theta_max 26.41
_cell_measurement_theta_min 3.01
_cell_volume 1556.8(13)
_computing_cell_refinement 'SMART (Bruker, 1998)'
_computing_data_collection 'SMART (Bruker, 1998)'
_computing_data_reduction 'SAINT (Bruker, 1998)'
_computing_molecular_graphics 'SHELXTL (Bruker, 1998)'
_computing_publication_material 'SHELXTL (Bruker, 1998)'
_computing_structure_refinement 'SHELXL97 (Sheldrick, 2008)'
_computing_structure_solution 'SHELXS97 (Sheldrick, 2008)'
_diffrn_ambient_temperature 293(2)
_diffrn_measured_fraction_theta_full 0.991
_diffrn_measured_fraction_theta_max 0.986
_diffrn_measurement_device_type 'Bruker APEX CCD area detector'
_diffrn_measurement_method '\f and \w scans'
_diffrn_radiation_monochromator graphite
_diffrn_radiation_source 'fine-focus sealed tube'
_diffrn_radiation_type MoK\a
_diffrn_radiation_wavelength 0.71073
_diffrn_reflns_av_R_equivalents 0.0472
_diffrn_reflns_av_sigmaI/netI 0.1019
_diffrn_reflns_limit_h_max 9
_diffrn_reflns_limit_h_min -9
_diffrn_reflns_limit_k_max 16
_diffrn_reflns_limit_k_min -17
_diffrn_reflns_limit_l_max 19
_diffrn_reflns_limit_l_min -15
_diffrn_reflns_number 12364
_diffrn_reflns_theta_full 25.00
_diffrn_reflns_theta_max 26.41
_diffrn_reflns_theta_min 4.14
_diffrn_standards_decay_% 0
_diffrn_standards_interval_count 0
_diffrn_standards_interval_time 0
_diffrn_standards_number 0
_exptl_absorpt_coefficient_mu 0.615
_exptl_absorpt_correction_T_max 0.891
_exptl_absorpt_correction_T_min 0.811
_exptl_absorpt_correction_type multi-scan
_exptl_absorpt_process_details 'SADABS (Sheldrick 1996)'
_exptl_crystal_colour red
_exptl_crystal_density_diffrn 1.488
_exptl_crystal_density_method 'not measured'
_exptl_crystal_description block
_exptl_crystal_F_000 722
_exptl_crystal_size_max 0.33
_exptl_crystal_size_mid 0.28
_exptl_crystal_size_min 0.19
_refine_diff_density_max 0.508
_refine_diff_density_min -0.306
_refine_diff_density_rms 0.054
_refine_ls_extinction_method none
_refine_ls_goodness_of_fit_ref 0.862
_refine_ls_hydrogen_treatment mixed
_refine_ls_matrix_type full
_refine_ls_number_parameters 455
_refine_ls_number_reflns 6303
_refine_ls_number_restraints 9
_refine_ls_restrained_S_all 0.863
_refine_ls_R_factor_all 0.0980
_refine_ls_R_factor_gt 0.0453
_refine_ls_shift/su_max 0.000
_refine_ls_shift/su_mean 0.000
_refine_ls_structure_factor_coef Fsqd
_refine_ls_weighting_details 'calc w=1/[\s^2^(Fo^2^)+(0.0441P)^2^+0.0000P] where P=(Fo^2^+2Fc^2^)/3'
_refine_ls_weighting_scheme calc
_refine_ls_wR_factor_gt 0.0862
_refine_ls_wR_factor_ref 0.0956
_reflns_number_gt 3566
_reflns_number_total 6303
_reflns_threshold_expression I>2\s(I)
_cod_data_source_file 1267-2716.cff
_cod_data_source_block Xia
_cod_database_code 8102517

loop_
_symmetry_equiv_pos_as_xyz
'x, y, z'
'-x, -y, -z'

loop_
_atom_site_label
_atom_site_type_symbol
_atom_site_fract_x
_atom_site_fract_y
_atom_site_fract_z
_atom_site_U_iso_or_equiv
_atom_site_adp_type
_atom_site_occupancy
_atom_site_symmetry_multiplicity
_atom_site_calc_flag
_atom_site_refinement_flags
_atom_site_disorder_assembly
_atom_site_disorder_group
C1 C 0.3261(4) 0.5059(2) 0.11884(17) 0.0388(7) Uani 1 1 d . . .
H1 H 0.3090 0.5449 0.0678 0.047 Uiso 1 1 calc R . .
C2 C 0.3718(4) 0.5481(2) 0.18767(17) 0.0426(8) Uani 1 1 d . . .
H2 H 0.3845 0.6140 0.1826 0.051 Uiso 1 1 calc R . .
C3 C 0.3977(4) 0.4914(2) 0.26284(17) 0.0379(7) Uani 1 1 d . . .
H3 H 0.4272 0.5186 0.3097 0.045 Uiso 1 1 calc R . .
C4 C 0.3797(4) 0.39279(19) 0.26904(15) 0.0302(6) Uani 1 1 d . . .
C5 C 0.3320(4) 0.35630(19) 0.19775(15) 0.0279(6) Uani 1 1 d . . .
C6 C 0.3111(4) 0.25439(19) 0.19977(15) 0.0292(6) Uani 1 1 d . . .
C7 C 0.2563(4) 0.1310(2) 0.12562(17) 0.0375(7) Uani 1 1 d . . .
H7 H 0.2304 0.1097 0.0753 0.045 Uiso 1 1 calc R . .
C8 C 0.2790(4) 0.0626(2) 0.19698(18) 0.0397(7) Uani 1 1 d . . .
H8 H 0.2664 -0.0025 0.1942 0.048 Uiso 1 1 calc R . .
C9 C 0.3199(4) 0.09276(19) 0.27051(17) 0.0358(7) Uani 1 1 d . . .
H9 H 0.3372 0.0483 0.3185 0.043 Uiso 1 1 calc R . .
C10 C 0.3357(4) 0.19104(19) 0.27333(16) 0.0296(6) Uani 1 1 d . . .
C11 C 0.3826(4) 0.2283(2) 0.34979(16) 0.0313(6) Uani 1 1 d . . .
C12 C 0.4073(4) 0.32787(19) 0.34695(16) 0.0299(6) Uani 1 1 d . . .
C13 C 0.4540(4) 0.2028(2) 0.48797(17) 0.0393(7) Uani 1 1 d . . .
C14 C 0.4788(5) 0.1410(2) 0.56430(18) 0.0521(9) Uani 1 1 d . . .
H14 H 0.4589 0.0764 0.5677 0.063 Uiso 1 1 calc R . .
C15 C 0.5319(5) 0.1764(3) 0.63281(19) 0.0622(10) Uani 1 1 d . . .
H15 H 0.5473 0.1356 0.6830 0.075 Uiso 1 1 calc R . .
C16 C 0.5635(5) 0.2724(3) 0.62919(19) 0.0608(10) Uani 1 1 d . . .
H16 H 0.6008 0.2946 0.6768 0.073 Uiso 1 1 calc R . .
C17 C 0.5408(5) 0.3346(2) 0.55667(19) 0.0544(9) Uani 1 1 d . . .
H17 H 0.5628 0.3987 0.5548 0.065 Uiso 1 1 calc R . .
C18 C 0.4836(4) 0.3010(2) 0.48482(17) 0.0394(7) Uani 1 1 d . . .
C19 C 0.1673(4) 0.3707(2) -0.12587(17) 0.0364(7) Uani 1 1 d . . .
C20 C 0.1271(4) 0.3935(2) -0.21664(17) 0.0380(7) Uani 1 1 d . . .
C21 C 0.1323(4) 0.4865(2) -0.25733(17) 0.0463(8) Uani 1 1 d . . .
H21 H 0.1617 0.5350 -0.2276 0.056 Uiso 1 1 calc R . .
C22 C 0.0942(5) 0.5082(3) -0.34159(18) 0.0526(9) Uani 1 1 d . . .
H22 H 0.0987 0.5711 -0.3679 0.063 Uiso 1 1 calc R . .
C23 C 0.0495(4) 0.4375(3) -0.38711(18) 0.0491(8) Uani 1 1 d . . .
C24 C 0.0060(5) 0.4572(3) -0.47667(18) 0.0581(10) Uani 1 1 d . . .
H24 H -0.0151 0.4041 -0.5031 0.070 Uiso 1 1 calc R . .
C25 C 0.0450(5) 0.3449(3) -0.34626(19) 0.0579(9) Uani 1 1 d . . .
H25 H 0.0155 0.2964 -0.3759 0.069 Uiso 1 1 calc R . .
C26 C 0.0836(5) 0.3228(2) -0.26200(18) 0.0520(9) Uani 1 1 d . . .
H26 H 0.0801 0.2598 -0.2358 0.062 Uiso 1 1 calc R . .
C27 C -0.2313(4) 0.1520(3) 0.1379(2) 0.0468(8) Uani 1 1 d . . .
C28 C -0.1856(4) 0.1247(2) 0.22915(18) 0.0417(7) Uani 1 1 d . . .
C29 C -0.1593(5) 0.0272(2) 0.2619(2) 0.0538(9) Uani 1 1 d . . .
H29 H -0.1758 -0.0210 0.2284 0.065 Uiso 1 1 calc R . .
C30 C -0.1091(5) 0.0002(2) 0.3436(2) 0.0563(9) Uani 1 1 d . . .
H30 H -0.0928 -0.0659 0.3646 0.068 Uiso 1 1 calc R . .
C31 C -0.0826(4) 0.0706(3) 0.39481(19) 0.0501(8) Uani 1 1 d . . .
C32 C -0.1130(4) 0.1683(2) 0.36201(19) 0.0503(8) Uani 1 1 d . . .
H32 H -0.0988 0.2169 0.3957 0.060 Uiso 1 1 calc R . .
C33 C -0.1638(4) 0.1952(2) 0.28043(19) 0.0458(8) Uani 1 1 d . . .
H33 H -0.1835 0.2613 0.2598 0.055 Uiso 1 1 calc R . .
C34 C -0.0226(5) 0.0444(3) 0.4815(2) 0.0592(10) Uani 1 1 d . . .
H34 H -0.0163 0.0965 0.5129 0.071 Uiso 1 1 calc R . .
O1 O 0.1984(3) 0.43855(13) -0.08431(11) 0.0386(5) Uani 1 1 d . . .
O2 O 0.1729(3) 0.28500(14) -0.08980(12) 0.0443(5) Uani 1 1 d . . .
O1W O 0.5215(3) 0.30031(15) -0.01483(13) 0.0432(5) Uani 1 1 d D . .
O3 O -0.2680(3) 0.24256(16) 0.11389(13) 0.0517(6) Uani 1 1 d . . .
O2W O -0.0449(3) 0.37271(16) 0.06158(16) 0.0545(6) Uani 1 1 d D . .
O4 O -0.2305(4) 0.08514(18) 0.09196(15) 0.0746(8) Uani 1 1 d . . .
O3W O 0.6372(5) 0.20169(19) -0.15906(18) 0.0847(8) Uani 1 1 d D . .
O4W O -0.3628(4) -0.0940(2) 0.1179(3) 0.1378(15) Uani 1 1 d . . .
O5W O -0.0762(5) 0.0954(3) -0.0742(2) 0.1547(16) Uani 1 1 d . . .
Co1 Co 0.24238(6) 0.33637(3) 0.02526(2) 0.03298(13) Uani 1 1 d . . .
N1 N 0.3058(3) 0.41255(16) 0.12284(13) 0.0330(6) Uani 1 1 d . . .
N2 N 0.2699(3) 0.22415(15) 0.12656(13) 0.0314(5) Uani 1 1 d . . .
N3 N 0.4030(3) 0.16682(16) 0.41926(13) 0.0380(6) Uani 1 1 d . . .
N4 N 0.4588(3) 0.36378(16) 0.41313(13) 0.0380(6) Uani 1 1 d . . .
HW11 H 0.544(5) 0.265(2) -0.0556(14) 0.093(15) Uiso 1 1 d D . .
HW12 H 0.593(4) 0.274(2) 0.0230(14) 0.076(12) Uiso 1 1 d D . .
HW21 H -0.111(4) 0.3301(16) 0.080(2) 0.115 Uiso 1 1 d D . .
HW22 H -0.107(3) 0.4275(11) 0.0760(19) 0.060(11) Uiso 1 1 d D . .
HW31 H 0.723(5) 0.171(3) -0.126(3) 0.122(19) Uiso 1 1 d D . .
HW32 H 0.566(6) 0.157(3) -0.156(4) 0.183 Uiso 1 1 d D . .

loop_
_atom_site_aniso_label
_atom_site_aniso_U_11
_atom_site_aniso_U_22
_atom_site_aniso_U_33
_atom_site_aniso_U_23
_atom_site_aniso_U_13
_atom_site_aniso_U_12
C1 0.0520(19) 0.0308(17) 0.0325(15) 0.0063(13) -0.0071(14) -0.0084(14)
C2 0.062(2) 0.0296(16) 0.0385(17) 0.0024(13) -0.0110(16) -0.0124(15)
C3 0.0528(19) 0.0334(17) 0.0304(15) -0.0022(13) -0.0087(14) -0.0130(15)
C4 0.0361(17) 0.0295(16) 0.0253(14) -0.0006(12) -0.0040(12) -0.0071(13)
C5 0.0328(16) 0.0270(16) 0.0235(14) 0.0004(12) -0.0023(12) -0.0057(13)
C6 0.0305(16) 0.0296(16) 0.0259(14) -0.0008(12) -0.0022(12) -0.0026(13)
C7 0.0511(19) 0.0312(17) 0.0309(15) -0.0033(13) -0.0074(14) -0.0067(14)
C8 0.0486(19) 0.0240(16) 0.0462(18) -0.0036(13) -0.0051(15) -0.0051(14)
C9 0.0411(17) 0.0291(17) 0.0338(16) 0.0047(12) -0.0050(14) -0.0011(13)
C10 0.0313(16) 0.0278(16) 0.0290(14) 0.0029(12) -0.0018(12) -0.0074(13)
C11 0.0322(16) 0.0369(17) 0.0235(14) 0.0032(12) -0.0043(12) -0.0055(13)
C12 0.0356(16) 0.0312(16) 0.0226(13) -0.0006(12) -0.0002(12) -0.0077(13)
C13 0.0492(19) 0.0400(18) 0.0274(15) 0.0035(13) -0.0039(14) -0.0086(15)
C14 0.077(2) 0.0420(19) 0.0347(17) 0.0091(14) -0.0105(17) -0.0073(17)
C15 0.097(3) 0.054(2) 0.0306(17) 0.0075(16) -0.0210(19) 0.000(2)
C16 0.092(3) 0.060(2) 0.0309(17) -0.0026(16) -0.0213(18) -0.007(2)
C17 0.079(3) 0.051(2) 0.0374(18) -0.0016(15) -0.0193(18) -0.0163(18)
C18 0.0482(19) 0.0436(19) 0.0254(15) 0.0024(13) -0.0083(14) -0.0059(15)
C19 0.0362(18) 0.0412(19) 0.0296(15) -0.0007(14) -0.0081(13) -0.0001(14)
C20 0.0387(17) 0.0441(19) 0.0288(15) -0.0030(14) -0.0089(13) 0.0015(14)
C21 0.056(2) 0.053(2) 0.0290(16) 0.0010(15) -0.0120(15) -0.0080(16)
C22 0.062(2) 0.063(2) 0.0314(16) 0.0099(16) -0.0116(16) -0.0090(18)
C23 0.050(2) 0.069(2) 0.0269(15) -0.0030(16) -0.0112(15) -0.0036(17)
C24 0.063(2) 0.080(3) 0.0299(18) -0.0019(16) -0.0134(17) -0.005(2)
C25 0.077(3) 0.061(2) 0.0372(18) -0.0092(17) -0.0198(18) -0.0067(19)
C26 0.071(2) 0.050(2) 0.0353(17) -0.0004(15) -0.0172(17) -0.0051(18)
C27 0.0418(19) 0.053(2) 0.0460(19) 0.0107(17) -0.0090(16) -0.0150(17)
C28 0.0354(18) 0.044(2) 0.0439(18) 0.0102(15) -0.0077(14) -0.0098(15)
C29 0.063(2) 0.053(2) 0.0490(19) 0.0111(16) -0.0155(17) -0.0222(18)
C30 0.065(2) 0.047(2) 0.056(2) 0.0240(17) -0.0166(18) -0.0174(18)
C31 0.047(2) 0.059(2) 0.0410(18) 0.0115(17) -0.0050(15) -0.0089(17)
C32 0.049(2) 0.056(2) 0.0456(19) -0.0027(16) -0.0065(16) -0.0069(17)
C33 0.0400(19) 0.049(2) 0.0445(18) 0.0050(15) -0.0042(15) -0.0022(15)
C34 0.062(2) 0.074(3) 0.0384(19) 0.0086(17) -0.0065(17) -0.012(2)
O1 0.0526(13) 0.0341(11) 0.0292(10) -0.0008(9) -0.0143(9) -0.0031(10)
O2 0.0649(15) 0.0345(12) 0.0330(11) 0.0021(9) -0.0175(10) -0.0029(10)
O1W 0.0465(14) 0.0470(13) 0.0333(12) 0.0036(11) -0.0084(11) -0.0030(10)
O3 0.0501(14) 0.0529(15) 0.0508(13) 0.0182(11) -0.0167(11) -0.0115(11)
O2W 0.0433(14) 0.0326(13) 0.0854(17) -0.0074(12) 0.0038(12) -0.0061(12)
O4 0.119(2) 0.0572(16) 0.0517(14) 0.0065(12) -0.0296(15) -0.0198(15)
O3W 0.122(3) 0.0621(17) 0.0696(18) -0.0106(14) -0.0099(19) -0.0130(17)
O4W 0.087(2) 0.086(2) 0.247(5) -0.069(3) 0.010(3) -0.0169(19)
O5W 0.111(3) 0.232(4) 0.099(3) -0.024(3) -0.012(2) 0.031(3)
Co1 0.0446(2) 0.0302(2) 0.02365(19) 0.00151(15) -0.00917(16) -0.00443(17)
N1 0.0422(14) 0.0296(14) 0.0269(12) 0.0044(10) -0.0063(11) -0.0079(11)
N2 0.0390(14) 0.0283(14) 0.0267(12) -0.0025(10) -0.0053(11) -0.0040(11)
N3 0.0498(16) 0.0378(14) 0.0267(12) 0.0056(11) -0.0083(11) -0.0102(12)
N4 0.0508(16) 0.0382(14) 0.0260(12) 0.0005(11) -0.0082(11) -0.0100(12)

loop_
_atom_type_symbol
_atom_type_description
_atom_type_scat_dispersion_real
_atom_type_scat_dispersion_imag
_atom_type_scat_source
C C 0.0033 0.0016 'International Tables Vol C Tables 4.2.6.8 and 6.1.1.4'
H H 0.0000 0.0000 'International Tables Vol C Tables 4.2.6.8 and 6.1.1.4'
O O 0.0106 0.0060 'International Tables Vol C Tables 4.2.6.8 and 6.1.1.4'
Co Co 0.3494 0.9721 'International Tables Vol C Tables 4.2.6.8 and 6.1.1.4'
N N 0.0061 0.0033 'International Tables Vol C Tables 4.2.6.8 and 6.1.1.4'

loop_
_geom_angle_atom_site_label_1
_geom_angle_atom_site_label_2
_geom_angle_atom_site_label_3
_geom_angle
_geom_angle_site_symmetry_1
_geom_angle_site_symmetry_3
_geom_angle_publ_flag
N1 C1 C2 122.9(2) . . ?
N1 C1 H1 118.6 . . ?
C2 C1 H1 118.6 . . ?
C3 C2 C1 119.0(3) . . ?
C3 C2 H2 120.5 . . ?
C1 C2 H2 120.5 . . ?
C2 C3 C4 119.7(2) . . ?
C2 C3 H3 120.2 . . ?
C4 C3 H3 120.2 . . ?
C5 C4 C3 117.9(2) . . ?
C5 C4 C12 119.6(2) . . ?
C3 C4 C12 122.6(2) . . ?
N1 C5 C4 122.6(2) . . ?
N1 C5 C6 116.6(2) . . ?
C4 C5 C6 120.8(2) . . ?
N2 C6 C10 122.3(2) . . ?
N2 C6 C5 116.9(2) . . ?
C10 C6 C5 120.8(2) . . ?
N2 C7 C8 122.9(2) . . ?
N2 C7 H7 118.5 . . ?
C8 C7 H7 118.5 . . ?
C9 C8 C7 118.9(3) . . ?
C9 C8 H8 120.6 . . ?
C7 C8 H8 120.6 . . ?
C8 C9 C10 119.4(2) . . ?
C8 C9 H9 120.3 . . ?
C10 C9 H9 120.3 . . ?
C6 C10 C9 118.2(2) . . ?
C6 C10 C11 119.4(2) . . ?
C9 C10 C11 122.4(2) . . ?
N3 C11 C12 122.2(2) . . ?
N3 C11 C10 118.1(2) . . ?
C12 C11 C10 119.6(2) . . ?
N4 C12 C11 121.9(2) . . ?
N4 C12 C4 118.2(2) . . ?
C11 C12 C4 119.8(2) . . ?
N3 C13 C14 119.6(3) . . ?
N3 C13 C18 121.5(2) . . ?
C14 C13 C18 119.0(2) . . ?
C15 C14 C13 119.7(3) . . ?
C15 C14 H14 120.1 . . ?
C13 C14 H14 120.1 . . ?
C14 C15 C16 121.2(3) . . ?
C14 C15 H15 119.4 . . ?
C16 C15 H15 119.4 . . ?
C17 C16 C15 120.9(3) . . ?
C17 C16 H16 119.5 . . ?
C15 C16 H16 119.5 . . ?
C16 C17 C18 119.5(3) . . ?
C16 C17 H17 120.3 . . ?
C18 C17 H17 120.3 . . ?
N4 C18 C17 119.2(3) . . ?
N4 C18 C13 121.2(2) . . ?
C17 C18 C13 119.7(3) . . ?
O2 C19 O1 119.4(2) . . ?
O2 C19 C20 120.9(2) . . ?
O1 C19 C20 119.6(3) . . ?
O2 C19 Co1 60.57(13) . . ?
O1 C19 Co1 58.85(12) . . ?
C20 C19 Co1 178.1(2) . . ?
C26 C20 C21 118.5(3) . . ?
C26 C20 C19 120.9(3) . . ?
C21 C20 C19 120.6(2) . . ?
C22 C21 C20 120.8(3) . . ?
C22 C21 H21 119.6 . . ?
C20 C21 H21 119.6 . . ?
C21 C22 C23 120.7(3) . . ?
C21 C22 H22 119.6 . . ?
C23 C22 H22 119.6 . . ?
C25 C23 C22 118.2(3) . . ?
C25 C23 C24 119.0(3) . . ?
C22 C23 C24 122.8(3) . . ?
C24 C24 C23 126.6(4) 2_564 . ?
C24 C24 H24 116.7 2_564 . ?
C23 C24 H24 116.7 . . ?
C23 C25 C26 121.3(3) . . ?
C23 C25 H25 119.4 . . ?
C26 C25 H25 119.4 . . ?
C20 C26 C25 120.5(3) . . ?
C20 C26 H26 119.8 . . ?
C25 C26 H26 119.8 . . ?
O4 C27 O3 124.3(3) . . ?
O4 C27 C28 118.8(3) . . ?
O3 C27 C28 116.9(3) . . ?
C33 C28 C29 118.6(3) . . ?
C33 C28 C27 121.3(3) . . ?
C29 C28 C27 120.0(3) . . ?
C30 C29 C28 121.0(3) . . ?
C30 C29 H29 119.5 . . ?
C28 C29 H29 119.5 . . ?
C29 C30 C31 120.6(3) . . ?
C29 C30 H30 119.7 . . ?
C31 C30 H30 119.7 . . ?
C32 C31 C30 117.9(3) . . ?
C32 C31 C34 119.7(3) . . ?
C30 C31 C34 122.3(3) . . ?
C33 C32 C31 121.3(3) . . ?
C33 C32 H32 119.4 . . ?
C31 C32 H32 119.4 . . ?
C32 C33 C28 120.5(3) . . ?
C32 C33 H33 119.7 . . ?
C28 C33 H33 119.7 . . ?
C34 C34 C31 126.5(4) 2_556 . ?
C34 C34 H34 116.7 2_556 . ?
C31 C34 H34 116.7 . . ?
C19 O1 Co1 90.44(16) . . ?
C19 O2 Co1 89.10(15) . . ?
Co1 O1W HW11 114(2) . . ?
Co1 O1W HW12 116(2) . . ?
HW11 O1W HW12 108.2(16) . . ?
Co1 O2W HW21 123(2) . . ?
Co1 O2W HW22 128(2) . . ?
HW21 O2W HW22 106.4(16) . . ?
HW31 O3W HW32 99.8(15) . . ?
O1W Co1 O2W 177.87(9) . . ?
O1W Co1 N1 90.40(9) . . ?
O2W Co1 N1 91.52(9) . . ?
O1W Co1 N2 91.32(8) . . ?
O2W Co1 N2 89.96(9) . . ?
N1 Co1 N2 78.66(8) . . ?
O1W Co1 O1 90.53(8) . . ?
O2W Co1 O1 88.00(9) . . ?
N1 Co1 O1 107.93(8) . . ?
N2 Co1 O1 173.15(7) . . ?
O1W Co1 O2 89.79(8) . . ?
O2W Co1 O2 88.15(9) . . ?
N1 Co1 O2 168.96(8) . . ?
N2 Co1 O2 112.38(8) . . ?
O1 Co1 O2 61.03(7) . . ?
O1W Co1 C19 90.00(9) . . ?
O2W Co1 C19 87.95(10) . . ?
N1 Co1 C19 138.63(9) . . ?
N2 Co1 C19 142.68(9) . . ?
O1 Co1 C19 30.70(8) . . ?
O2 Co1 C19 30.33(8) . . ?
C1 N1 C5 117.9(2) . . ?
C1 N1 Co1 127.96(17) . . ?
C5 N1 Co1 114.11(17) . . ?
C7 N2 C6 118.3(2) . . ?
C7 N2 Co1 127.97(16) . . ?
C6 N2 Co1 113.74(17) . . ?
C11 N3 C13 116.5(2) . . ?
C12 N4 C18 116.6(2) . . ?

loop_
_geom_bond_atom_site_label_1
_geom_bond_atom_site_label_2
_geom_bond_distance
_geom_bond_site_symmetry_2
_geom_bond_publ_flag
C1 N1 1.325(3) . ?
C1 C2 1.391(4) . ?
C1 H1 0.9300 . ?
C2 C3 1.366(4) . ?
C2 H2 0.9300 . ?
C3 C4 1.391(3) . ?
C3 H3 0.9300 . ?
C4 C5 1.389(3) . ?
C4 C12 1.457(3) . ?
C5 N1 1.360(3) . ?
C5 C6 1.447(3) . ?
C6 N2 1.357(3) . ?
C6 C10 1.389(3) . ?
C7 N2 1.317(3) . ?
C7 C8 1.399(4) . ?
C7 H7 0.9300 . ?
C8 C9 1.360(4) . ?
C8 H8 0.9300 . ?
C9 C10 1.395(4) . ?
C9 H9 0.9300 . ?
C10 C11 1.465(3) . ?
C11 N3 1.322(3) . ?
C11 C12 1.421(4) . ?
C12 N4 1.327(3) . ?
C13 N3 1.360(3) . ?
C13 C14 1.413(4) . ?
C13 C18 1.413(4) . ?
C14 C15 1.360(4) . ?
C14 H14 0.9300 . ?
C15 C16 1.388(4) . ?
C15 H15 0.9300 . ?
C16 C17 1.367(4) . ?
C16 H16 0.9300 . ?
C17 C18 1.407(4) . ?
C17 H17 0.9300 . ?
C18 N4 1.362(3) . ?
C19 O2 1.258(3) . ?
C19 O1 1.272(3) . ?
C19 C20 1.488(4) . ?
C19 Co1 2.491(3) . ?
C20 C26 1.379(4) . ?
C20 C21 1.384(4) . ?
C21 C22 1.383(4) . ?
C21 H21 0.9300 . ?
C22 C23 1.385(4) . ?
C22 H22 0.9300 . ?
C23 C25 1.379(4) . ?
C23 C24 1.474(4) . ?
C24 C24 1.323(6) 2_564 ?
C24 H24 0.9300 . ?
C25 C26 1.385(4) . ?
C25 H25 0.9300 . ?
C26 H26 0.9300 . ?
C27 O4 1.236(4) . ?
C27 O3 1.259(4) . ?
C27 C28 1.512(4) . ?
C28 C33 1.377(4) . ?
C28 C29 1.381(4) . ?
C29 C30 1.377(4) . ?
C29 H29 0.9300 . ?
C30 C31 1.387(4) . ?
C30 H30 0.9300 . ?
C31 C32 1.384(4) . ?
C31 C34 1.474(4) . ?
C32 C33 1.377(4) . ?
C32 H32 0.9300 . ?
C33 H33 0.9300 . ?
C34 C34 1.304(6) 2_556 ?
C34 H34 0.9300 . ?
O1 Co1 2.1319(18) . ?
O2 Co1 2.1698(17) . ?
O1W Co1 2.047(2) . ?
O1W HW11 0.831(10) . ?
O1W HW12 0.845(10) . ?
O2W Co1 2.089(3) . ?
O2W HW21 0.844(10) . ?
O2W HW22 0.844(10) . ?
O3W HW31 0.880(10) . ?
O3W HW32 0.873(10) . ?
Co1 N1 2.101(2) . ?
Co1 N2 2.111(2) . ?
